data_4114855
loop_
_publ_author_name
'Vivian Wing-Wah Yam'
'Keith Man-Chung Wong'
'Nianyong Zhu'

_publ_section_title
;
 Solvent-Induced Aggregation through Metal...Metal/\p...\p Interactions:
 Large Solvatochromism of Luminescent Organoplatinum(II) Terpyridyl
 Complexes
;
_journal_name_full 'Journal of the American Chemical Society'
_journal_page_first 6506
_journal_page_last 6507
_journal_paper_doi 10.1021/ja025811c
_journal_volume 124
_journal_year 2002
_chemical_formula_moiety 'C26 H20 O6 Pt1 S1'
_chemical_formula_sum 'C20 H12 F3 N3 O3 Pt S'
_chemical_formula_weight 626.48
_chemical_name_systematic
;
 ?
;
_space_group_IT_number 5
_symmetry_cell_setting monoclinic
_symmetry_space_group_name_Hall 'C 2y'
_symmetry_space_group_name_H-M 'C 1 2 1'
_atom_sites_solution_hydrogens geom
_atom_sites_solution_primary direct
_atom_sites_solution_secondary difmap
_audit_creation_method SHELXL-97
_cell_angle_alpha 90.00
_cell_angle_beta 94.35(3)
_cell_angle_gamma 90.00
_cell_formula_units_Z 4
_cell_length_a 19.847(4)
_cell_length_b 14.801(3)
_cell_length_c 6.8670(14)
_cell_measurement_reflns_used 0
_cell_measurement_temperature 293(2)
_cell_measurement_theta_max 0
_cell_measurement_theta_min 0
_cell_volume 2011.4(7)
_computing_molecular_graphics 'Ortep-3 for Windows (Farrugia, 1997)'
_computing_publication_material 'WinGX publication routines (Farrugia, 1999)'
_computing_structure_refinement 'SHELXL-97 (Sheldrick, 1997)'
_computing_structure_solution 'SHELXS-97 (Sheldrick, 1997)'
_diffrn_ambient_temperature 293(2)
_diffrn_measured_fraction_theta_full 0.821
_diffrn_measured_fraction_theta_max 0.821
_diffrn_radiation_monochromator graphite
_diffrn_radiation_source 'fine-focus sealed tube'
_diffrn_radiation_type MoK\a
_diffrn_radiation_wavelength 0.71073
_diffrn_reflns_av_R_equivalents 0.0470
_diffrn_reflns_av_sigmaI/netI 0.0886
_diffrn_reflns_limit_h_max 23
_diffrn_reflns_limit_h_min -23
_diffrn_reflns_limit_k_max 17
_diffrn_reflns_limit_k_min -17
_diffrn_reflns_limit_l_max 7
_diffrn_reflns_limit_l_min -7
_diffrn_reflns_number 5221
_diffrn_reflns_theta_full 25.33
_diffrn_reflns_theta_max 25.33
_diffrn_reflns_theta_min 2.75
_exptl_absorpt_coefficient_mu 7.135
_exptl_absorpt_correction_type none
_exptl_crystal_colour 'orange red'
_exptl_crystal_density_diffrn 2.069
_exptl_crystal_description prism
_exptl_crystal_F_000 1192
_exptl_crystal_size_max 0.4
_exptl_crystal_size_mid 0.1
_exptl_crystal_size_min 0.05
_refine_diff_density_max 6.015
_refine_diff_density_min -1.778
_refine_diff_density_rms 0.324
_refine_ls_abs_structure_details 'Flack H D (1983), Acta Cryst. A39, 876-881'
_refine_ls_abs_structure_Flack 0.48(5)
_refine_ls_extinction_method none
_refine_ls_goodness_of_fit_ref 1.070
_refine_ls_hydrogen_treatment mixed
_refine_ls_matrix_type full
_refine_ls_number_parameters 92
_refine_ls_number_reflns 2849
_refine_ls_number_restraints 23
_refine_ls_restrained_S_all 1.074
_refine_ls_R_factor_all 0.1067
_refine_ls_R_factor_gt 0.0896
_refine_ls_shift/su_max 0.012
_refine_ls_shift/su_mean 0.002
_refine_ls_structure_factor_coef Fsqd
_refine_ls_weighting_details 'calc w=1/[\s^2^(Fo^2^)+(0.1617P)^2^+37.5147P] where P=(Fo^2^+2Fc^2^)/3'
_refine_ls_weighting_scheme calc
_refine_ls_wR_factor_gt 0.2463
_refine_ls_wR_factor_ref 0.2597
_reflns_number_gt 2209
_reflns_number_total 2849
_reflns_threshold_expression >2sigma(I)
_cod_data_source_file ja025811c_s2_2.cif
_cod_data_source_block compound1(in_red_form)
_cod_database_code 4114855

loop_
_symmetry_equiv_pos_as_xyz
'x, y, z'
'-x, y, -z'
'x+1/2, y+1/2, z'
'-x+1/2, y+1/2, -z'

loop_
_atom_site_label
_atom_site_type_symbol
_atom_site_fract_x
_atom_site_fract_y
_atom_site_fract_z
_atom_site_U_iso_or_equiv
_atom_site_adp_type
_atom_site_occupancy
_atom_site_symmetry_multiplicity
_atom_site_calc_flag
_atom_site_refinement_flags
Pt1 Pt 0.48029(6) 0.5287(13) 0.23617(13) 0.0633(5) Uani 1 1 d D
N1 N 0.5711(7) 0.4890(16) 0.277(3) 0.043(5) Uiso 1 1 d G
C1 C 0.5867(11) 0.3976(16) 0.294(3) 0.058(8) Uiso 1 1 d G
H1 H 0.5528 0.3546 0.2726 0.069 Uiso 1 1 calc R
C2 C 0.6530(13) 0.3706(18) 0.342(4) 0.106(14) Uiso 1 1 d G
H2 H 0.6634 0.3095 0.3532 0.127 Uiso 1 1 calc R
C3 C 0.7036(9) 0.435(2) 0.374(4) 0.19(3) Uiso 1 1 d G
H3 H 0.7479 0.4169 0.4061 0.226 Uiso 1 1 calc R
C4 C 0.6880(8) 0.526(2) 0.357(3) 0.085(8) Uiso 1 1 d G
H4 H 0.7219 0.5694 0.3785 0.102 Uiso 1 1 calc R
C5 C 0.6218(10) 0.5534(16) 0.309(3) 0.051(7) Uiso 1 1 d G
N2 N 0.5305(8) 0.6468(16) 0.261(3) 0.052(6) Uiso 1 1 d G
C6 C 0.6003(8) 0.6446(17) 0.299(3) 0.049(7) Uiso 1 1 d G
C7 C 0.6362(7) 0.725(2) 0.328(4) 0.099(13) Uiso 1 1 d G
H7 H 0.6829 0.7232 0.3537 0.118 Uiso 1 1 calc R
C8 C 0.6023(11) 0.8070(17) 0.320(4) 0.088(11) Uiso 1 1 d G
H8 H 0.6264 0.8606 0.3392 0.106 Uiso 1 1 calc R
C9 C 0.5326(11) 0.8092(16) 0.282(3) 0.092(13) Uiso 1 1 d G
H9 H 0.5099 0.8643 0.2760 0.110 Uiso 1 1 calc R
C10 C 0.4966(7) 0.7291(18) 0.253(3) 0.047(6) Uiso 1 1 d G
N3 N 0.4078(11) 0.6318(16) 0.203(3) 0.052(5) Uiso 1 1 d G
C11 C 0.4298(10) 0.7209(17) 0.201(4) 0.080(13) Uiso 1 1 d G
C12 C 0.3830(14) 0.7909(16) 0.183(4) 0.060(8) Uiso 1 1 d G
H12 H 0.3977 0.8505 0.1817 0.072 Uiso 1 1 calc R
C13 C 0.3143(12) 0.772(2) 0.168(5) 0.139(19) Uiso 1 1 d G
H13 H 0.2830 0.8186 0.1561 0.167 Uiso 1 1 calc R
C14 C 0.2922(9) 0.683(3) 0.170(6) 0.16(2) Uiso 1 1 d G
H14 H 0.2462 0.6698 0.1601 0.198 Uiso 1 1 calc R
C15 C 0.3390(12) 0.6126(19) 0.188(5) 0.118(16) Uiso 1 1 d G
H15 H 0.3243 0.5530 0.1896 0.142 Uiso 1 1 calc R
C17 C 0.4081(15) 0.3435(15) 0.194(4) 0.045(6) Uiso 1 1 d D
S1 S 0.1662(6) 0.5860(15) 0.2679(19) 0.099(3) Uiso 1 1 d D
O1 O 0.1982(17) 0.660(2) 0.374(4) 0.126(11) Uiso 1 1 d D
O2 O 0.1728(18) 0.4957(18) 0.349(4) 0.134(13) Uiso 1 1 d D
O3 O 0.168(2) 0.590(3) 0.057(3) 0.169(15) Uiso 1 1 d D
C20 C 0.0763(12) 0.604(3) 0.316(5) 0.17(3) Uiso 1 1 d D
F1 F 0.078(5) 0.602(4) 0.516(5) 0.42(5) Uiso 1 1 d D
F2 F 0.041(2) 0.533(3) 0.226(6) 0.213(14) Uiso 1 1 d D
F3 F 0.059(2) 0.687(2) 0.235(5) 0.162(12) Uiso 1 1 d D
C16 C 0.4385 0.4136 0.2155 0.15(2) Uiso 1 1 d D
C18 C 0.386(4) 0.253(2) 0.195(11) 0.16(3) Uiso 1 1 d D
C19 C 0.376(2) 0.171(2) 0.186(8) 0.107(14) Uiso 1 1 d D
H19 H 0.3683 0.1089 0.1792 0.128 Uiso 1 1 calc R

loop_
_atom_site_aniso_label
_atom_site_aniso_U_11
_atom_site_aniso_U_22
_atom_site_aniso_U_33
_atom_site_aniso_U_23
_atom_site_aniso_U_13
_atom_site_aniso_U_12
Pt1 0.0988(9) 0.0443(5) 0.0483(6) -0.0104(7) 0.0142(5) 0.0019(11)

loop_
_atom_type_symbol
_atom_type_description
_atom_type_scat_dispersion_real
_atom_type_scat_dispersion_imag
_atom_type_scat_source
C C 0.0033 0.0016 'International Tables Vol C Tables 4.2.6.8 and 6.1.1.4'
H H 0.0000 0.0000 'International Tables Vol C Tables 4.2.6.8 and 6.1.1.4'
O O 0.0106 0.0060 'International Tables Vol C Tables 4.2.6.8 and 6.1.1.4'
Pt Pt -1.7033 8.3905 'International Tables Vol C Tables 4.2.6.8 and 6.1.1.4'
S S 0.1246 0.1234 'International Tables Vol C Tables 4.2.6.8 and 6.1.1.4'
N N 0.0061 0.0033 'International Tables Vol C Tables 4.2.6.8 and 6.1.1.4'
F F 0.0171 0.0103 'International Tables Vol C Tables 4.2.6.8 and 6.1.1.4'

loop_
_geom_angle_atom_site_label_1
_geom_angle_atom_site_label_2
_geom_angle_atom_site_label_3
_geom_angle
C16 Pt1 N1 97.9(5)
C16 Pt1 N2 176.2(5)
N1 Pt1 N2 78.3(7)
C16 Pt1 N3 110.7(6)
N1 Pt1 N3 151.4(7)
N2 Pt1 N3 73.1(8)
C1 N1 C5 120.0
C1 N1 Pt1 121.1(10)
C5 N1 Pt1 118.6(10)
N1 C1 C2 120.0
C3 C2 C1 120.0
C2 C3 C4 120.0
C3 C4 C5 120.0
C4 C5 N1 120.0
C4 C5 C6 124.2(14)
N1 C5 C6 115.7(14)
C6 N2 C10 120.0
C6 N2 Pt1 118.4(9)
C10 N2 Pt1 121.5(9)
C7 C6 N2 120.0
C7 C6 C5 131.1(13)
N2 C6 C5 108.9(13)
C6 C7 C8 120.0
C9 C8 C7 120.0
C8 C9 C10 120.0
C11 C10 C9 126.7(14)
C11 C10 N2 113.2(14)
C9 C10 N2 120.0
C11 N3 C15 120.0
C11 N3 Pt1 118.5(13)
C15 N3 Pt1 121.5(12)
C10 C11 C12 126.2(16)
C10 C11 N3 112.7(16)
C12 C11 N3 120.0
C13 C12 C11 120.0
C14 C13 C12 120.0
C13 C14 C15 120.0
C14 C15 N3 120.0
C16 C17 C18 167(4)
O1 S1 O2 118.7(12)
O1 S1 O3 115.7(12)
O2 S1 O3 114.4(12)
O1 S1 C20 101.2(18)
O2 S1 C20 97(2)
O3 S1 C20 106(2)
F1 C20 F3 113.8(19)
F1 C20 F2 114.1(19)
F3 C20 F2 113.3(18)
F1 C20 S1 103(5)
F3 C20 S1 105(3)
F2 C20 S1 106(2)
C17 C16 Pt1 175.1(17)
C19 C18 C17 170(7)

loop_
_geom_bond_atom_site_label_1
_geom_bond_atom_site_label_2
_geom_bond_distance
Pt1 C16 1.896(17)
Pt1 N1 1.897(14)
Pt1 N2 2.013(13)
Pt1 N3 2.097(17)
N1 C1 1.3900
N1 C5 1.3900
C1 C2 1.3900
C2 C3 1.3900
C3 C4 1.3900
C4 C5 1.3900
C5 C6 1.42(2)
N2 C6 1.3900
N2 C10 1.3900
C6 C7 1.3900
C7 C8 1.3900
C8 C9 1.3900
C9 C10 1.3900
C10 C11 1.35(2)
N3 C11 1.3900
N3 C15 1.3900
C11 C12 1.3900
C12 C13 1.3900
C13 C14 1.3900
C14 C15 1.3900
C17 C16 1.204(17)
C17 C18 1.416(19)
S1 O1 1.433(14)
S1 O2 1.450(13)
S1 O3 1.451(14)
S1 C20 1.86(2)
C20 F1 1.372(15)
C20 F3 1.380(15)
C20 F2 1.385(15)
C18 C19 1.227(19)
